data_7031707
loop_
_publ_author_name
'Chakraborty, Pradip'
'Enachescu, Cristian'
'Humair, Arnaud'
'Egger, Leo'
'Delgado, Teresa'
'Tissot, Antoine'
'Gu\'en\'ee, Laure'
'Besnard, C\'eline'
'Bronisz, Robert'
'Hauser, Andreas'

_publ_section_title
;
 Light-induced spin-state switching in the mixed crystal series of the 2D
 coordination network {[Zn1-xFex(bbtr)3](BF4)2}\\infty : optical
 spectroscopy and cooperative effects.
;
_journal_issue 47
_journal_name_full 'Dalton transactions (Cambridge, England : 2003)'
_journal_page_first 17786
_journal_page_last 17796
_journal_paper_doi 10.1039/c4dt01728e
_journal_volume 43
_journal_year 2014
_chemical_formula_moiety 'C24 H36 Fe0.31 N18 Zn0.69, 2(B1 F4)'
_chemical_formula_sum 'C24 H36 B2 F8 Fe0.31 N18 Zn0.69'
_chemical_formula_weight 812.75
_chemical_name_systematic
;
 ?
;
_space_group_crystal_system trigonal
_space_group_IT_number 147
_space_group_name_Hall '-P 3'
_space_group_name_H-M_alt 'P -3'
_symmetry_space_group_name_Hall '-P 3'
_symmetry_space_group_name_H-M 'P -3'
_atom_sites_solution_hydrogens geom
_atom_sites_solution_primary iterative
_audit_creation_date 2014-06-05
_audit_creation_method
;
Olex2 1.2-beta
(compiled 2014.05.21 svn.r2940 for OlexSys, GUI svn.r4846)
;
_cell_angle_alpha 90
_cell_angle_beta 90
_cell_angle_gamma 120
_cell_formula_units_Z 1
_cell_length_a 11.5302(3)
_cell_length_b 11.5302(3)
_cell_length_c 7.5779(3)
_cell_measurement_reflns_used 2348
_cell_measurement_temperature 10(2)
_cell_measurement_theta_max 27.7190
_cell_measurement_theta_min 1.9960
_cell_volume 872.48(5)
_computing_cell_refinement
;
CrysAlisPro, Agilent Technologies,
Version 1.171.36.28 (release 01-02-2013 CrysAlis171 .NET)
(compiled Feb  1 2013,16:14:44)
;
_computing_data_collection
;
CrysAlisPro, Agilent Technologies,
Version 1.171.36.28 (release 01-02-2013 CrysAlis171 .NET)
(compiled Feb  1 2013,16:14:44)
;
_computing_data_reduction
;
CrysAlisPro, Agilent Technologies,
Version 1.171.36.28 (release 01-02-2013 CrysAlis171 .NET)
(compiled Feb  1 2013,16:14:44)
;
_computing_molecular_graphics 'Olex2 (Dolomanov et al., 2009)'
_computing_publication_material 'Olex2 (Dolomanov et al., 2009)'
_computing_structure_refinement 'ShelXL (Sheldrick, 2008)'
_computing_structure_solution 'olex2.solve (Bourhis et al., 2013)'
_diffrn_ambient_temperature 10
_diffrn_measured_fraction_theta_full 0.910
_diffrn_measured_fraction_theta_max 0.968
_diffrn_measurement_details
;
  1 phi      0.50  360.00   0.5000    0.9977
omega____ theta____ kappa____ phi______ frames
   0.0000    0.0000    0.0000     -     719
;
_diffrn_measurement_device_type 'dectris-CrysAlisPro-abstract goniometer imported dectris images'
_diffrn_measurement_method '\p scans'
_diffrn_orient_matrix_UB_11 -0.0305536000
_diffrn_orient_matrix_UB_12 -0.0119119000
_diffrn_orient_matrix_UB_13 -0.0821929000
_diffrn_orient_matrix_UB_21 0.0499012000
_diffrn_orient_matrix_UB_22 -0.0098822000
_diffrn_orient_matrix_UB_23 -0.0353712000
_diffrn_orient_matrix_UB_31 -0.0375619000
_diffrn_orient_matrix_UB_32 -0.0677471000
_diffrn_orient_matrix_UB_33 0.0195750000
_diffrn_radiation_monochromator synchrotron
_diffrn_radiation_wavelength 0.69412
_diffrn_reflns_av_R_equivalents 0.0479
_diffrn_reflns_av_unetI/netI 0.0306
_diffrn_reflns_Laue_measured_fraction_full 0.910
_diffrn_reflns_Laue_measured_fraction_max 0.968
_diffrn_reflns_limit_h_max 13
_diffrn_reflns_limit_h_min -13
_diffrn_reflns_limit_k_max 12
_diffrn_reflns_limit_k_min -12
_diffrn_reflns_limit_l_max 8
_diffrn_reflns_limit_l_min -8
_diffrn_reflns_number 3567
_diffrn_reflns_point_group_measured_fraction_full 0.910
_diffrn_reflns_point_group_measured_fraction_max 0.968
_diffrn_reflns_theta_full 24.612
_diffrn_reflns_theta_max 24.052
_diffrn_reflns_theta_min 1.992
_diffrn_source synchrotron
_exptl_absorpt_coefficient_mu 0.670
_exptl_absorpt_correction_T_max 1.00000
_exptl_absorpt_correction_T_min 0.93882
_exptl_absorpt_correction_type multi-scan
_exptl_absorpt_process_details
;
CrysAlisPro, Agilent Technologies,
Version 1.171.36.28 (release 01-02-2013 CrysAlis171 .NET)
(compiled Feb  1 2013,16:14:44)
Empirical absorption correction using spherical harmonics,
 implemented in SCALE3 ABSPACK scaling algorithm.
;
_exptl_crystal_colour red
_exptl_crystal_colour_primary red
_exptl_crystal_density_diffrn 1.547
_exptl_crystal_description platelet
_exptl_crystal_F_000 417
_exptl_crystal_size_max 0.15
_exptl_crystal_size_mid 0.15
_exptl_crystal_size_min 0.02
_refine_diff_density_max 0.466
_refine_diff_density_min -0.680
_refine_diff_density_rms 0.070
_refine_ls_extinction_method none
_refine_ls_goodness_of_fit_ref 1.164
_refine_ls_hydrogen_treatment constr
_refine_ls_matrix_type full
_refine_ls_number_parameters 81
_refine_ls_number_reflns 963
_refine_ls_number_restraints 0
_refine_ls_restrained_S_all 1.164
_refine_ls_R_factor_all 0.0416
_refine_ls_R_factor_gt 0.0403
_refine_ls_shift/su_max 0.000
_refine_ls_shift/su_mean 0.000
_refine_ls_structure_factor_coef Fsqd
_refine_ls_weighting_details 'w=1/[\s^2^(Fo^2^)+(0.0713P)^2^+0.3096P] where P=(Fo^2^+2Fc^2^)/3'
_refine_ls_weighting_scheme calc
_refine_ls_wR_factor_gt 0.1169
_refine_ls_wR_factor_ref 0.1181
_reflns_Friedel_coverage 0.000
_reflns_number_gt 906
_reflns_number_total 963
_reflns_threshold_expression 'I > 2\s(I)'
_cod_data_source_file c4dt01728e2.cif
_cod_data_source_block bbtr31c_10k_ls2_m
_cod_depositor_comments 'Adding full bibliography for 7031703--7031707.cif.'
_cod_original_cell_volume 872.47(6)
_cod_database_code 7031707
_shelxl_version_number 2013-4
_chemical_oxdiff_formula 'C11 H10 N O'
_shelx_space_group_comment
;
The symmetry employed for this shelxl refinement is uniquely defined
by the following loop, which should always be used as a source of
symmetry information in preference to the above space-group names.
They are only intended as comments.
;
_reflns_odcompleteness_completeness 94.11
_reflns_odcompleteness_iscentric 1
_reflns_odcompleteness_theta 25.71
_olex2_refinement_description
;
1. Fixed Uiso
 At 1.2 times of:
  All C(H) groups, All C(H,H) groups
2. Shared sites
{Zn1, Fe1}
3. Uiso/Uaniso restraints and constraints
Uanis(Zn1) = Uanis(Fe1)
4. Others
 Fixed Sof: Zn1(0.11502) Fe1(0.05167)
5.a Secondary CH2 refined with riding coordinates:
 C7(H7A,H7B), C6(H6A,H6B)
5.b Aromatic/amide H refined with riding coordinates:
 C4(H4), C5(H5)
;
_olex2_submission_special_instructions 'No special instructions were received'

loop_
_space_group_symop_operation_xyz
'x, y, z'
'-y, x-y, z'
'-x+y, -x, z'
'-x, -y, -z'
'y, -x+y, -z'
'x-y, x, -z'

loop_
_atom_site_label
_atom_site_type_symbol
_atom_site_fract_x
_atom_site_fract_y
_atom_site_fract_z
_atom_site_U_iso_or_equiv
_atom_site_adp_type
_atom_site_occupancy
_atom_site_site_symmetry_order
_atom_site_calc_flag
_atom_site_refinement_flags_posn
_atom_site_refinement_flags_adp
_atom_site_refinement_flags_occupancy
Zn1 Zn 1.0000 1.0000 0.5000 0.0249(3) Uani 0.6901 6 d S T P
F2 F 0.3333 0.6667 0.6677(3) 0.0297(6) Uani 1 3 d S T P
F1 F 0.34815(15) 0.56041(15) 0.91382(18) 0.0347(4) Uani 1 1 d . . .
N2 N 0.81055(19) 0.7173(2) 0.6138(3) 0.0271(5) Uani 1 1 d . . .
N1 N 0.8551(2) 0.8427(2) 0.6609(3) 0.0278(5) Uani 1 1 d . . .
N3 N 0.7022(2) 0.6426(2) 0.7120(2) 0.0269(5) Uani 1 1 d . . .
C4 C 0.6753(3) 0.7191(3) 0.8207(3) 0.0312(6) Uani 1 1 d . . .
H4 H 0.6035 0.6901 0.9023 0.037 Uiso 1 1 calc R . .
C5 C 0.7741(3) 0.8468(3) 0.7876(3) 0.0291(6) Uani 1 1 d . . .
H5 H 0.7844 0.9252 0.8435 0.035 Uiso 1 1 calc R . .
C7 C 0.4892(2) 0.4631(2) 0.5877(3) 0.0281(6) Uani 1 1 d . . .
H7A H 0.4361 0.4866 0.6675 0.034 Uiso 1 1 calc R . .
H7B H 0.4374 0.3653 0.5664 0.034 Uiso 1 1 calc R . .
C6 C 0.6214(2) 0.4984(2) 0.6766(3) 0.0283(6) Uani 1 1 d . . .
H6A H 0.6031 0.4485 0.7891 0.034 Uiso 1 1 calc R . .
H6B H 0.6726 0.4706 0.5996 0.034 Uiso 1 1 calc R . .
B11 B 0.3333 0.6667 0.8507(6) 0.0297(11) Uani 1 3 d S T P
Fe1 Fe 1.0000 1.0000 0.5000 0.0249(3) Uani 0.31 6 d S T P

loop_
_atom_site_aniso_label
_atom_site_aniso_U_11
_atom_site_aniso_U_22
_atom_site_aniso_U_33
_atom_site_aniso_U_23
_atom_site_aniso_U_13
_atom_site_aniso_U_12
Zn1 0.0250(3) 0.0250(3) 0.0247(4) 0.000 0.000 0.01252(17)
F2 0.0336(9) 0.0336(9) 0.0217(12) 0.000 0.000 0.0168(4)
F1 0.0410(9) 0.0381(8) 0.0266(8) 0.0043(6) -0.0011(6) 0.0210(7)
N2 0.0270(11) 0.0267(11) 0.0275(10) -0.0003(8) -0.0017(8) 0.0133(9)
N1 0.0276(11) 0.0297(11) 0.0277(10) -0.0038(8) -0.0039(8) 0.0154(9)
N3 0.0264(11) 0.0297(11) 0.0238(10) -0.0006(8) -0.0017(8) 0.0135(9)
C4 0.0336(14) 0.0394(15) 0.0233(12) -0.0021(10) -0.0017(10) 0.0203(12)
C5 0.0305(13) 0.0343(14) 0.0243(12) -0.0045(10) -0.0039(9) 0.0176(11)
C7 0.0314(14) 0.0270(13) 0.0256(12) 0.0024(10) 0.0003(10) 0.0143(11)
C6 0.0308(13) 0.0270(12) 0.0268(12) 0.0001(9) -0.0028(9) 0.0142(11)
B11 0.0324(17) 0.0324(17) 0.024(2) 0.000 0.000 0.0162(8)
Fe1 0.0250(3) 0.0250(3) 0.0247(4) 0.000 0.000 0.01252(17)

loop_
_atom_type_symbol
_atom_type_description
_atom_type_scat_dispersion_real
_atom_type_scat_dispersion_imag
_atom_type_scat_source
C C 0.0030 0.0020 'International Tables Vol C Tables 4.2.6.8 and 6.1.1.4'
H H 0.0000 0.0000 'International Tables Vol C Tables 4.2.6.8 and 6.1.1.4'
B B 0.0010 0.0010 'International Tables Vol C Tables 4.2.6.8 and 6.1.1.4'
F F 0.0170 0.0100 'International Tables Vol C Tables 4.2.6.8 and 6.1.1.4'
Fe Fe 0.3440 0.8130 'International Tables Vol C Tables 4.2.6.8 and 6.1.1.4'
N N 0.0060 0.0030 'International Tables Vol C Tables 4.2.6.8 and 6.1.1.4'
Zn Zn 0.3030 1.3800 'International Tables Vol C Tables 4.2.6.8 and 6.1.1.4'

loop_
_geom_angle_atom_site_label_1
_geom_angle_atom_site_label_2
_geom_angle_atom_site_label_3
_geom_angle
_geom_angle_site_symmetry_1
_geom_angle_site_symmetry_3
N1 Zn1 N1 180.0 5_566 2_765
N1 Zn1 N1 90.48(7) 2_765 .
N1 Zn1 N1 89.52(7) 2_765 6_656
N1 Zn1 N1 89.52(7) . 6_656
N1 Zn1 N1 89.52(7) 2_765 4_776
N1 Zn1 N1 90.48(7) 5_566 6_656
N1 Zn1 N1 90.48(7) 5_566 4_776
N1 Zn1 N1 90.48(7) 4_776 6_656
N1 Zn1 N1 89.52(7) 5_566 3_675
N1 Zn1 N1 180.0 4_776 .
N1 Zn1 N1 90.48(7) 2_765 3_675
N1 Zn1 N1 90.48(7) . 3_675
N1 Zn1 N1 89.52(7) 4_776 3_675
N1 Zn1 N1 89.52(7) 5_566 .
N1 Zn1 N1 180.0 6_656 3_675
N1 N2 N3 106.42(19) . .
N2 N1 Zn1 119.21(15) . .
N2 N1 C5 109.4(2) . .
C5 N1 Zn1 129.54(17) . .
N2 N3 C4 111.4(2) . .
N2 N3 C6 119.25(19) . .
C4 N3 C6 128.9(2) . .
N3 C4 H4 127.7 . .
N3 C4 C5 104.7(2) . .
C5 C4 H4 127.7 . .
N1 C5 C4 108.1(2) . .
N1 C5 H5 125.9 . .
C4 C5 H5 125.9 . .
C7 C7 H7A 109.2 4_666 .
C7 C7 H7B 109.2 4_666 .
H7A C7 H7B 107.9 . .
C6 C7 C7 111.9(2) . 4_666
C6 C7 H7A 109.2 . .
C6 C7 H7B 109.2 . .
N3 C6 C7 111.5(2) . .
N3 C6 H6A 109.3 . .
N3 C6 H6B 109.3 . .
C7 C6 H6A 109.3 . .
C7 C6 H6B 109.3 . .
H6A C6 H6B 108.0 . .
F2 B11 F1 109.94(19) . .
F2 B11 F1 109.94(19) . 2_665
F2 B11 F1 109.94(19) . 3_565
F1 B11 F1 109.00(19) 2_665 .
F1 B11 F1 109.00(19) 3_565 2_665
F1 B11 F1 109.00(19) 3_565 .

loop_
_geom_bond_atom_site_label_1
_geom_bond_atom_site_label_2
_geom_bond_distance
_geom_bond_site_symmetry_2
Zn1 N1 2.130(2) 5_566
Zn1 N1 2.130(2) .
Zn1 N1 2.130(2) 6_656
Zn1 N1 2.130(2) 4_776
Zn1 N1 2.130(2) 2_765
Zn1 N1 2.130(2) 3_675
F2 B11 1.387(5) .
F1 B11 1.403(2) .
N2 N1 1.319(3) .
N2 N3 1.334(3) .
N1 C5 1.356(3) .
N3 C4 1.351(3) .
N3 C6 1.468(3) .
C4 H4 0.9500 .
C4 C5 1.360(4) .
C5 H5 0.9500 .
C7 C7 1.530(4) 4_666
C7 H7A 0.9900 .
C7 H7B 0.9900 .
C7 C6 1.524(3) .
C6 H6A 0.9900 .
C6 H6B 0.9900 .
B11 F1 1.403(2) 2_665
B11 F1 1.403(2) 3_565

loop_
_geom_torsion_atom_site_label_1
_geom_torsion_atom_site_label_2
_geom_torsion_atom_site_label_3
_geom_torsion_atom_site_label_4
_geom_torsion
_geom_torsion_site_symmetry_1
Zn1 N1 C5 C4 164.02(17) .
N2 N1 C5 C4 0.0(3) .
N2 N3 C4 C5 -0.7(3) .
N2 N3 C6 C7 -106.9(2) .
N1 N2 N3 C4 0.8(2) .
N1 N2 N3 C6 173.64(19) .
N3 N2 N1 Zn1 -166.37(14) .
N3 N2 N1 C5 -0.5(2) .
N3 C4 C5 N1 0.4(3) .
C4 N3 C6 C7 64.6(3) .
C7 C7 C6 N3 59.1(3) 4_666
C6 N3 C4 C5 -172.7(2) .
